data_7024095
loop_
_publ_author_name
'Cheng, Fei'
'Dyke, John M.'
'Ferrante, Francesco'
'Hector, Andrew L.'
'Levason, William'
'Reid, Gillian'
'Webster, Michael'
'Zhang, Wenjian'

_publ_section_title
;
 Synthesis and structural characterisation of germanium(II) halide
 complexes with neutral N-donor ligands.
;
_journal_issue 3
_journal_name_full 'Dalton transactions (Cambridge, England : 2003)'
_journal_page_first 847
_journal_page_last 856
_journal_paper_doi 10.1039/b911016j
_journal_volume 39
_journal_year 2010
_chemical_formula_moiety 'C10 H8 Cl2 Ge N2'
_chemical_formula_sum 'C10 H8 Cl2 Ge N2'
_chemical_formula_weight 299.67
_chemical_name_common (2,2'-bipyridyl)dichloridogermanium(ii)
_chemical_name_systematic
;
(2,2'-bipyridyl)dichloridogermanium(II)
;
_space_group_IT_number 14
_symmetry_cell_setting monoclinic
_symmetry_Int_Tables_number 14
_symmetry_space_group_name_Hall '-P 2ybc'
_symmetry_space_group_name_H-M 'P 1 21/c 1'
_atom_sites_solution_hydrogens geom
_atom_sites_solution_primary direct
_atom_sites_solution_secondary difmap
_audit_creation_date 2007-11-01
_audit_creation_method 'SHELXL-97 + hand edit'
_cell_angle_alpha 90.00
_cell_angle_beta 94.057(10)
_cell_angle_gamma 90.00
_cell_formula_units_Z 4
_cell_length_a 6.8277(5)
_cell_length_b 17.957(3)
_cell_length_c 9.0560(10)
_cell_measurement_reflns_used 18284
_cell_measurement_temperature 120(2)
_cell_measurement_theta_max 27.48
_cell_measurement_theta_min 2.91
_cell_volume 1107.5(2)
_computing_structure_refinement 'SHELXL-97 (Sheldrick, 1997)'
_computing_structure_solution 'SHELXS-97 (Sheldrick, 1997)'
_diffrn_ambient_temperature 120(2)
_diffrn_measured_fraction_theta_full 0.996
_diffrn_measured_fraction_theta_max 0.996
_diffrn_measurement_device_type 'Bruker-Nonius 95mm CCD camera on \k-goniostat'
_diffrn_measurement_method '\f & \w scans'
_diffrn_radiation_monochromator graphite
_diffrn_radiation_source 'Bruker-Nonius FR591 rotating anode'
_diffrn_radiation_type MoK\a
_diffrn_radiation_wavelength 0.71073
_diffrn_reflns_av_R_equivalents 0.0347
_diffrn_reflns_av_sigmaI/netI 0.0217
_diffrn_reflns_limit_h_max 8
_diffrn_reflns_limit_h_min -8
_diffrn_reflns_limit_k_max 23
_diffrn_reflns_limit_k_min -23
_diffrn_reflns_limit_l_max 11
_diffrn_reflns_limit_l_min -11
_diffrn_reflns_number 19949
_diffrn_reflns_theta_full 27.50
_diffrn_reflns_theta_max 27.50
_diffrn_reflns_theta_min 3.20
_diffrn_standards_decay_% 0
_diffrn_standards_number 0
_exptl_absorpt_coefficient_mu 3.213
_exptl_absorpt_correction_T_max 0.7456
_exptl_absorpt_correction_T_min 0.6114
_exptl_absorpt_correction_type multi-scan
_exptl_absorpt_process_details 'G.M. Sheldrick, (2007). SADABS. Version 2007/2. Bruker AXS Inc.'
_exptl_crystal_colour orange
_exptl_crystal_density_diffrn 1.797
_exptl_crystal_density_method 'not measured'
_exptl_crystal_description block
_exptl_crystal_F_000 592
_exptl_crystal_size_max 0.30
_exptl_crystal_size_mid 0.24
_exptl_crystal_size_min 0.21
_refine_diff_density_max 0.281
_refine_diff_density_min -0.475
_refine_diff_density_rms 0.064
_refine_ls_extinction_method none
_refine_ls_goodness_of_fit_ref 1.057
_refine_ls_hydrogen_treatment constr
_refine_ls_matrix_type full
_refine_ls_number_parameters 136
_refine_ls_number_reflns 2530
_refine_ls_number_restraints 0
_refine_ls_restrained_S_all 1.057
_refine_ls_R_factor_all 0.0308
_refine_ls_R_factor_gt 0.0256
_refine_ls_shift/su_max 0.001
_refine_ls_shift/su_mean 0.000
_refine_ls_structure_factor_coef Fsqd
_refine_ls_weighting_details 'w=1/[\s^2^(Fo^2^)+(0.0339P)^2^+0.4572P] where P=(Fo^2^+2Fc^2^)/3'
_refine_ls_weighting_scheme calc
_refine_ls_wR_factor_gt 0.0632
_refine_ls_wR_factor_ref 0.0662
_reflns_number_gt 2274
_reflns_number_total 2530
_reflns_threshold_expression I>2sigma(I)
_cod_data_source_file b911016j.txt
_cod_data_source_block 07wz021
_cod_original_sg_symbol_H-M 'P 21/c'
_cod_database_code 7024095

loop_
_symmetry_equiv_pos_as_xyz
'x, y, z'
'-x, y+1/2, -z+1/2'
'-x, -y, -z'
'x, -y-1/2, z-1/2'

loop_
_atom_site_label
_atom_site_type_symbol
_atom_site_fract_x
_atom_site_fract_y
_atom_site_fract_z
_atom_site_U_iso_or_equiv
_atom_site_adp_type
_atom_site_occupancy
_atom_site_symmetry_multiplicity
_atom_site_calc_flag
_atom_site_refinement_flags
Ge1 Ge 0.75830(3) 0.467394(12) 0.41559(2) 0.03395(9) Uani 1 1 d .
Cl1 Cl 0.55179(7) 0.54565(3) 0.24596(6) 0.04083(13) Uani 1 1 d .
Cl2 Cl 0.96187(8) 0.35872(3) 0.56895(6) 0.04367(14) Uani 1 1 d .
N1 N 0.5912(2) 0.37817(9) 0.33356(17) 0.0293(3) Uani 1 1 d .
N2 N 0.9117(2) 0.43217(9) 0.23960(17) 0.0298(3) Uani 1 1 d .
C1 C 0.4248(3) 0.35644(11) 0.3904(2) 0.0319(4) Uani 1 1 d .
H1 H 0.3740 0.3849 0.4674 0.038 Uiso 1 1 calc R
C2 C 0.3254(3) 0.29347(11) 0.3395(2) 0.0365(4) Uani 1 1 d .
H2 H 0.2048 0.2798 0.3781 0.044 Uiso 1 1 calc R
C3 C 0.4042(3) 0.25069(12) 0.2315(3) 0.0438(5) Uani 1 1 d .
H3 H 0.3408 0.2061 0.1977 0.053 Uiso 1 1 calc R
C4 C 0.5759(3) 0.27332(12) 0.1732(3) 0.0431(5) Uani 1 1 d .
H4 H 0.6324 0.2443 0.0994 0.052 Uiso 1 1 calc R
C5 C 0.6651(3) 0.33893(11) 0.2236(2) 0.0314(4) Uani 1 1 d .
C6 C 0.8425(3) 0.37143(11) 0.1656(2) 0.0318(4) Uani 1 1 d .
C7 C 0.9312(3) 0.34514(12) 0.0432(3) 0.0428(5) Uani 1 1 d .
H7 H 0.8799 0.3030 -0.0098 0.051 Uiso 1 1 calc R
C8 C 1.0965(3) 0.38161(13) -0.0008(2) 0.0426(5) Uani 1 1 d .
H8 H 1.1586 0.3649 -0.0854 0.051 Uiso 1 1 calc R
C9 C 1.1701(3) 0.44169(12) 0.0782(2) 0.0370(4) Uani 1 1 d .
H9 H 1.2857 0.4660 0.0508 0.044 Uiso 1 1 calc R
C10 C 1.0737(3) 0.46655(11) 0.1983(2) 0.0334(4) Uani 1 1 d .
H10 H 1.1231 0.5087 0.2525 0.040 Uiso 1 1 calc R

loop_
_atom_site_aniso_label
_atom_site_aniso_U_11
_atom_site_aniso_U_22
_atom_site_aniso_U_33
_atom_site_aniso_U_23
_atom_site_aniso_U_13
_atom_site_aniso_U_12
Ge1 0.03667(14) 0.03473(14) 0.03084(13) -0.01030(8) 0.00505(9) -0.00433(8)
Cl1 0.0380(3) 0.0365(3) 0.0475(3) -0.0002(2) -0.0004(2) -0.0014(2)
Cl2 0.0415(3) 0.0460(3) 0.0437(3) 0.0029(2) 0.0049(2) 0.0066(2)
N1 0.0320(8) 0.0272(8) 0.0291(8) -0.0029(6) 0.0042(6) 0.0007(6)
N2 0.0309(8) 0.0318(9) 0.0266(8) -0.0027(6) 0.0012(6) -0.0005(6)
C1 0.0345(10) 0.0297(10) 0.0323(10) -0.0008(7) 0.0080(7) 0.0028(7)
C2 0.0353(10) 0.0348(10) 0.0403(11) 0.0020(8) 0.0085(8) -0.0044(8)
C3 0.0494(13) 0.0349(11) 0.0480(13) -0.0099(9) 0.0088(10) -0.0122(9)
C4 0.0470(12) 0.0366(11) 0.0471(12) -0.0164(9) 0.0131(10) -0.0077(9)
C5 0.0319(9) 0.0308(10) 0.0319(9) -0.0061(7) 0.0048(7) -0.0004(7)
C6 0.0339(10) 0.0292(10) 0.0327(10) -0.0049(7) 0.0048(7) -0.0002(7)
C7 0.0476(12) 0.0381(12) 0.0445(12) -0.0132(9) 0.0150(9) -0.0060(9)
C8 0.0459(12) 0.0427(12) 0.0409(12) -0.0040(9) 0.0161(9) 0.0022(9)
C9 0.0323(10) 0.0430(11) 0.0363(11) 0.0051(9) 0.0062(8) -0.0011(9)
C10 0.0329(10) 0.0363(11) 0.0304(10) 0.0008(8) -0.0011(8) -0.0042(7)

loop_
_atom_type_symbol
_atom_type_description
_atom_type_scat_dispersion_real
_atom_type_scat_dispersion_imag
_atom_type_scat_source
C C 0.0033 0.0016 'International Tables Vol C Tables 4.2.6.8 and 6.1.1.4'
H H 0.0000 0.0000 'International Tables Vol C Tables 4.2.6.8 and 6.1.1.4'
N N 0.0061 0.0033 'International Tables Vol C Tables 4.2.6.8 and 6.1.1.4'
Cl Cl 0.1484 0.1585 'International Tables Vol C Tables 4.2.6.8 and 6.1.1.4'
Ge Ge 0.1547 1.8001 'International Tables Vol C Tables 4.2.6.8 and 6.1.1.4'

loop_
_geom_angle_atom_site_label_1
_geom_angle_atom_site_label_2
_geom_angle_atom_site_label_3
_geom_angle
N2 Ge1 N1 77.50(6)
N2 Ge1 Cl1 89.58(5)
N1 Ge1 Cl1 86.62(5)
N2 Ge1 Cl2 84.58(5)
N1 Ge1 Cl2 82.93(5)
Cl1 Ge1 Cl2 168.917(19)
C1 N1 C5 120.30(16)
C1 N1 Ge1 123.24(13)
C5 N1 Ge1 116.34(12)
C10 N2 C6 120.02(16)
C10 N2 Ge1 123.12(13)
C6 N2 Ge1 116.86(12)
N1 C1 C2 121.38(17)
N1 C1 H1 119.3
C2 C1 H1 119.3
C1 C2 C3 118.99(19)
C1 C2 H2 120.5
C3 C2 H2 120.5
C4 C3 C2 119.38(19)
C4 C3 H3 120.3
C2 C3 H3 120.3
C3 C4 C5 119.25(19)
C3 C4 H4 120.4
C5 C4 H4 120.4
N1 C5 C4 120.56(18)
N1 C5 C6 114.62(16)
C4 C5 C6 124.82(17)
N2 C6 C7 121.10(18)
N2 C6 C5 114.27(16)
C7 C6 C5 124.60(18)
C6 C7 C8 118.7(2)
C6 C7 H7 120.7
C8 C7 H7 120.7
C9 C8 C7 119.85(19)
C9 C8 H8 120.1
C7 C8 H8 120.1
C8 C9 C10 119.15(19)
C8 C9 H9 120.4
C10 C9 H9 120.4
N2 C10 C9 121.14(18)
N2 C10 H10 119.4
C9 C10 H10 119.4

loop_
_geom_bond_atom_site_label_1
_geom_bond_atom_site_label_2
_geom_bond_distance
Ge1 N2 2.0673(15)
Ge1 N1 2.0738(16)
Ge1 Cl1 2.4528(6)
Ge1 Cl2 2.7195(7)
N1 C1 1.338(2)
N1 C5 1.347(2)
N2 C10 1.343(2)
N2 C6 1.348(2)
C1 C2 1.381(3)
C1 H1 0.9500
C2 C3 1.382(3)
C2 H2 0.9500
C3 C4 1.380(3)
C3 H3 0.9500
C4 C5 1.388(3)
C4 H4 0.9500
C5 C6 1.474(3)
C6 C7 1.383(3)
C7 C8 1.387(3)
C7 H7 0.9500
C8 C9 1.370(3)
C8 H8 0.9500
C9 C10 1.385(3)
C9 H9 0.9500
C10 H10 0.9500
